data_7018002
loop_
_publ_author_name
'Jin, Juan'
'Bai, Fu-Quan'
'Jia, Ming-Jun'
'Peng, Yu'
'Yu, Jie-Hui'
'Xu, Ji-Qing'

_publ_section_title
;
 New photoluminescence acylhydrazidate-coordinated complexes.
;
_journal_issue 8
_journal_name_full 'Dalton transactions (Cambridge, England : 2003)'
_journal_page_first 2382
_journal_page_last 2392
_journal_paper_doi 10.1039/c1dt11846c
_journal_volume 41
_journal_year 2012
_chemical_formula_sum 'C18 H18 Cd N6 O5'
_chemical_formula_weight 510.78
_chemical_name_systematic
;
?
;
_space_group_IT_number 2
_symmetry_cell_setting triclinic
_symmetry_space_group_name_Hall '-P 1'
_symmetry_space_group_name_H-M 'P -1'
_atom_sites_solution_hydrogens geom
_atom_sites_solution_primary direct
_atom_sites_solution_secondary difmap
_audit_creation_method SHELXL-97
_cell_angle_alpha 110.058(2)
_cell_angle_beta 106.054(2)
_cell_angle_gamma 92.891(2)
_cell_formula_units_Z 2
_cell_length_a 7.9373(3)
_cell_length_b 10.1767(4)
_cell_length_c 12.9063(4)
_cell_measurement_temperature 293(2)
_cell_volume 928.82(6)
_computing_cell_refinement PROCESS-AUTO
_computing_data_collection PROCESS-AUTO
_computing_data_reduction PROCESS-AUTO
_computing_structure_refinement 'SHELXL-97 (Sheldrick, 1997)'
_computing_structure_solution 'SHELXS-97 (Sheldrick, 1990)'
_diffrn_ambient_temperature 293(2)
_diffrn_detector_area_resol_mean 10.0
_diffrn_measured_fraction_theta_full 0.994
_diffrn_measured_fraction_theta_max 0.994
_diffrn_measurement_device_type 'Rigaku RAXIS-RAPID'
_diffrn_measurement_method w
_diffrn_radiation_monochromator graphite
_diffrn_radiation_source 'fine-focus sealed tube'
_diffrn_radiation_type MoK\a
_diffrn_radiation_wavelength 0.71073
_diffrn_reflns_av_R_equivalents 0.0578
_diffrn_reflns_av_sigmaI/netI 0.0533
_diffrn_reflns_limit_h_max 7
_diffrn_reflns_limit_h_min -10
_diffrn_reflns_limit_k_max 13
_diffrn_reflns_limit_k_min -9
_diffrn_reflns_limit_l_max 16
_diffrn_reflns_limit_l_min -17
_diffrn_reflns_number 6815
_diffrn_reflns_theta_full 28.26
_diffrn_reflns_theta_max 28.26
_diffrn_reflns_theta_min 1.77
_diffrn_standards_decay_% 0
_diffrn_standards_interval_count 0
_diffrn_standards_number 0
_exptl_absorpt_coefficient_mu 1.223
_exptl_absorpt_correction_T_max 0.885
_exptl_absorpt_correction_T_min 0.885
_exptl_absorpt_correction_type empirical
_exptl_absorpt_process_details
;Higashi, T.(1995).Program for Absorption Correction.
Rigaku Corporation, Tokyo,Japan.
;
_exptl_crystal_colour brown
_exptl_crystal_density_diffrn 1.826
_exptl_crystal_density_method 'not measured'
_exptl_crystal_description block
_exptl_crystal_F_000 512
_exptl_crystal_size_max 0.1
_exptl_crystal_size_mid 0.1
_exptl_crystal_size_min 0.1
_refine_diff_density_max 1.027
_refine_diff_density_min -1.171
_refine_diff_density_rms 0.105
_refine_ls_extinction_method none
_refine_ls_goodness_of_fit_ref 1.048
_refine_ls_hydrogen_treatment constr
_refine_ls_matrix_type full
_refine_ls_number_parameters 271
_refine_ls_number_reflns 4585
_refine_ls_number_restraints 0
_refine_ls_restrained_S_all 1.048
_refine_ls_R_factor_all 0.0395
_refine_ls_R_factor_gt 0.0327
_refine_ls_shift/su_max 0.003
_refine_ls_shift/su_mean 0.000
_refine_ls_structure_factor_coef Fsqd
_refine_ls_weighting_details 'calc w=1/[\s^2^(Fo^2^)+(0.0485P)^2^+0.0000P] where P=(Fo^2^+2Fc^2^)/3'
_refine_ls_weighting_scheme calc
_refine_ls_wR_factor_gt 0.0847
_refine_ls_wR_factor_ref 0.0892
_reflns_number_gt 4008
_reflns_number_total 4585
_reflns_threshold_expression >2sigma(I)
_cod_data_source_file c1dt11846c.txt
_cod_data_source_block 1
_cod_original_sg_symbol_H-M P-1
_cod_database_code 7018002

loop_
_symmetry_equiv_pos_as_xyz
'x, y, z'
'-x, -y, -z'

loop_
_atom_site_label
_atom_site_type_symbol
_atom_site_fract_x
_atom_site_fract_y
_atom_site_fract_z
_atom_site_U_iso_or_equiv
_atom_site_adp_type
_atom_site_occupancy
_atom_site_symmetry_multiplicity
_atom_site_calc_flag
_atom_site_refinement_flags
Cd1 Cd 1.47118(2) 1.343094(19) 1.056824(17) 0.02303(8) Uani 1 1 d .
O1 O 1.5727(3) 1.5888(2) 1.11653(18) 0.0321(5) Uani 1 1 d .
O2 O 1.9740(4) 1.8705(3) 1.5628(2) 0.0558(8) Uani 1 1 d .
O3 O 1.1813(3) 1.4098(2) 1.0334(2) 0.0318(5) Uani 1 1 d .
O4 O 0.6799(3) 1.1475(2) 1.1342(2) 0.0338(5) Uani 1 1 d .
N1 N 1.5962(3) 1.4507(3) 1.2689(2) 0.0316(5) Uani 1 1 d .
N2 N 1.7560(4) 1.7836(3) 1.2586(2) 0.0408(7) Uani 1 1 d .
N3 N 1.8547(4) 1.8501(3) 1.3753(3) 0.0451(7) Uani 1 1 d .
H3A H 1.9079 1.9349 1.3952 0.054 Uiso 1 1 calc R
N4 N 1.2711(3) 1.1949(3) 1.1108(2) 0.0271(5) Uani 1 1 d .
N5 N 0.9055(3) 1.3774(3) 1.0501(2) 0.0268(5) Uani 1 1 d .
H5A H 0.8815 1.4458 1.0266 0.032 Uiso 1 1 calc R
N6 N 0.7707(3) 1.3131(3) 1.0747(2) 0.0258(5) Uani 1 1 d .
C1 C 1.6140(4) 1.3872(3) 1.3449(3) 0.0356(7) Uani 1 1 d .
H1A H 1.5571 1.2941 1.3174 0.043 Uiso 1 1 calc R
C2 C 1.7114(4) 1.4490(3) 1.4629(3) 0.0360(7) Uani 1 1 d .
C3 C 1.7975(5) 1.5863(4) 1.5027(3) 0.0384(7) Uani 1 1 d .
H3B H 1.8636 1.6326 1.5805 0.046 Uiso 1 1 calc R
C4 C 1.7842(4) 1.6551(3) 1.4242(3) 0.0342(7) Uani 1 1 d .
C5 C 1.6830(4) 1.5852(3) 1.3077(3) 0.0295(6) Uani 1 1 d .
C6 C 1.6691(4) 1.6547(3) 1.2239(3) 0.0304(6) Uani 1 1 d .
C7 C 1.8781(5) 1.7998(3) 1.4610(3) 0.0394(7) Uani 1 1 d .
C8 C 1.7172(6) 1.3611(4) 1.5375(3) 0.0466(9) Uani 1 1 d .
H8A H 1.5961 1.3261 1.5286 0.056 Uiso 1 1 calc R
H8B H 1.7725 1.2794 1.5078 0.056 Uiso 1 1 calc R
C9 C 1.8147(6) 1.4362(5) 1.6652(3) 0.0543(10) Uani 1 1 d .
H9A H 1.8095 1.3723 1.7047 0.081 Uiso 1 1 calc R
H9B H 1.7602 1.5164 1.6964 0.081 Uiso 1 1 calc R
H9C H 1.9365 1.4678 1.6758 0.081 Uiso 1 1 calc R
C10 C 1.3064(4) 1.0896(3) 1.1479(3) 0.0313(6) Uani 1 1 d .
H10A H 1.4175 1.0623 1.1526 0.038 Uiso 1 1 calc R
C11 C 1.1878(4) 1.0161(3) 1.1806(3) 0.0273(6) Uani 1 1 d .
C12 C 1.0225(4) 1.0553(3) 1.1710(3) 0.0267(6) Uani 1 1 d .
H12A H 0.9405 1.0105 1.1925 0.032 Uiso 1 1 calc R
C13 C 0.9777(3) 1.1632(3) 1.1286(2) 0.0227(5) Uani 1 1 d .
C14 C 1.1075(3) 1.2294(3) 1.1007(2) 0.0214(5) Uani 1 1 d .
C15 C 1.0675(3) 1.3446(3) 1.0590(3) 0.0235(5) Uani 1 1 d .
C16 C 0.8030(3) 1.2081(3) 1.1129(2) 0.0247(5) Uani 1 1 d .
C17 C 1.2459(4) 0.9009(4) 1.2253(3) 0.0377(7) Uani 1 1 d .
H17A H 1.2966 0.8360 1.1719 0.045 Uiso 1 1 calc R
H17B H 1.1426 0.8478 1.2273 0.045 Uiso 1 1 calc R
C18 C 1.3810(6) 0.9592(5) 1.3454(4) 0.0661(13) Uani 1 1 d .
H18A H 1.4130 0.8824 1.3700 0.099 Uiso 1 1 calc R
H18B H 1.3309 1.0224 1.3988 0.099 Uiso 1 1 calc R
H18C H 1.4849 1.0096 1.3435 0.099 Uiso 1 1 calc R
OW1 O 1.4076(3) 1.1279(3) 0.9050(2) 0.0453(6) Uani 1 1 d .

loop_
_atom_site_aniso_label
_atom_site_aniso_U_11
_atom_site_aniso_U_22
_atom_site_aniso_U_33
_atom_site_aniso_U_23
_atom_site_aniso_U_13
_atom_site_aniso_U_12
Cd1 0.01754(11) 0.02068(11) 0.02927(12) 0.00818(8) 0.00697(8) -0.00084(7)
O1 0.0349(11) 0.0242(10) 0.0309(11) 0.0078(8) 0.0050(9) -0.0034(8)
O2 0.0697(19) 0.0394(15) 0.0352(14) 0.0038(11) -0.0008(13) -0.0228(13)
O3 0.0214(9) 0.0341(12) 0.0499(14) 0.0252(10) 0.0145(9) 0.0045(8)
O4 0.0254(10) 0.0321(11) 0.0540(14) 0.0222(10) 0.0203(10) 0.0019(8)
N1 0.0321(13) 0.0242(12) 0.0317(13) 0.0060(10) 0.0067(11) -0.0048(10)
N2 0.0482(17) 0.0262(14) 0.0350(15) 0.0064(11) 0.0028(13) -0.0116(12)
N3 0.0534(18) 0.0271(14) 0.0361(16) 0.0043(12) -0.0011(13) -0.0168(13)
N4 0.0182(10) 0.0250(12) 0.0374(14) 0.0111(10) 0.0088(10) 0.0024(9)
N5 0.0216(11) 0.0262(12) 0.0382(14) 0.0189(11) 0.0093(10) 0.0028(9)
N6 0.0168(10) 0.0275(12) 0.0369(14) 0.0159(10) 0.0096(10) 0.0020(9)
C1 0.0410(17) 0.0262(15) 0.0343(17) 0.0078(13) 0.0103(14) -0.0061(13)
C2 0.0397(17) 0.0324(16) 0.0314(16) 0.0098(13) 0.0079(13) -0.0001(13)
C3 0.0427(18) 0.0323(17) 0.0325(16) 0.0060(13) 0.0090(14) -0.0031(14)
C4 0.0348(16) 0.0275(15) 0.0304(16) 0.0035(12) 0.0060(13) -0.0046(12)
C5 0.0260(13) 0.0255(14) 0.0316(15) 0.0052(12) 0.0087(12) -0.0020(11)
C6 0.0277(14) 0.0229(14) 0.0328(16) 0.0034(12) 0.0073(12) -0.0014(11)
C7 0.0443(18) 0.0294(16) 0.0334(17) 0.0047(13) 0.0065(14) -0.0081(14)
C8 0.057(2) 0.040(2) 0.0386(19) 0.0157(16) 0.0095(17) 0.0009(17)
C9 0.064(3) 0.054(2) 0.040(2) 0.0207(18) 0.0071(18) -0.001(2)
C10 0.0193(13) 0.0272(14) 0.0439(18) 0.0125(13) 0.0058(12) 0.0032(11)
C11 0.0256(13) 0.0240(13) 0.0296(14) 0.0110(11) 0.0039(11) 0.0010(11)
C12 0.0253(13) 0.0270(14) 0.0302(15) 0.0131(12) 0.0101(11) 0.0000(11)
C13 0.0194(12) 0.0222(12) 0.0244(13) 0.0067(10) 0.0065(10) 0.0011(10)
C14 0.0182(11) 0.0193(12) 0.0221(13) 0.0046(10) 0.0042(10) -0.0027(9)
C15 0.0188(12) 0.0240(13) 0.0279(14) 0.0105(11) 0.0074(10) -0.0009(10)
C16 0.0196(12) 0.0234(13) 0.0302(14) 0.0089(11) 0.0083(11) -0.0006(10)
C17 0.0364(17) 0.0344(17) 0.048(2) 0.0239(15) 0.0100(15) 0.0071(13)
C18 0.074(3) 0.071(3) 0.051(3) 0.030(2) 0.004(2) 0.025(2)
OW1 0.0568(15) 0.0301(12) 0.0453(14) 0.0127(11) 0.0129(12) 0.0018(11)

loop_
_atom_type_symbol
_atom_type_description
_atom_type_scat_dispersion_real
_atom_type_scat_dispersion_imag
_atom_type_scat_source
C C 0.0033 0.0016 'International Tables Vol C Tables 4.2.6.8 and 6.1.1.4'
H H 0.0000 0.0000 'International Tables Vol C Tables 4.2.6.8 and 6.1.1.4'
N N 0.0061 0.0033 'International Tables Vol C Tables 4.2.6.8 and 6.1.1.4'
O O 0.0106 0.0060 'International Tables Vol C Tables 4.2.6.8 and 6.1.1.4'
Cd Cd -0.8075 1.2024 'International Tables Vol C Tables 4.2.6.8 and 6.1.1.4'

loop_
_geom_angle_atom_site_label_1
_geom_angle_atom_site_label_2
_geom_angle_atom_site_label_3
_geom_angle
_geom_angle_site_symmetry_1
_geom_angle_site_symmetry_3
OW1 Cd1 N6 84.11(9) . 1_655
OW1 Cd1 O1 144.41(8) . .
N6 Cd1 O1 86.24(8) 1_655 .
OW1 Cd1 O3 100.74(9) . .
N6 Cd1 O3 170.12(7) 1_655 .
O1 Cd1 O3 84.86(7) . .
OW1 Cd1 N1 141.55(9) . .
N6 Cd1 N1 81.32(9) 1_655 .
O1 Cd1 N1 69.67(8) . .
O3 Cd1 N1 99.54(8) . .
OW1 Cd1 O1 76.87(8) . 2_887
N6 Cd1 O1 94.25(8) 1_655 2_887
O1 Cd1 O1 69.78(8) . 2_887
O3 Cd1 O1 78.65(7) . 2_887
N1 Cd1 O1 139.41(8) . 2_887
OW1 Cd1 N4 77.35(9) . .
N6 Cd1 N4 121.91(8) 1_655 .
O1 Cd1 N4 135.47(8) . .
O3 Cd1 N4 67.81(7) . .
N1 Cd1 N4 80.63(8) . .
O1 Cd1 N4 132.40(8) 2_887 .
C6 O1 Cd1 117.05(19) . .
C6 O1 Cd1 130.98(19) . 2_887
Cd1 O1 Cd1 110.22(8) . 2_887
C15 O3 Cd1 118.80(17) . .
C1 N1 C5 117.7(3) . .
C1 N1 Cd1 127.9(2) . .
C5 N1 Cd1 113.3(2) . .
C6 N2 N3 118.1(3) . .
C7 N3 N2 128.7(3) . .
C10 N4 C14 116.7(2) . .
C10 N4 Cd1 128.78(18) . .
C14 N4 Cd1 114.54(18) . .
C15 N5 N6 127.1(2) . .
C16 N6 N5 118.5(2) . .
C16 N6 Cd1 108.02(16) . 1_455
N5 N6 Cd1 133.45(17) . 1_455
N1 C1 C2 125.3(3) . .
C3 C2 C1 117.0(3) . .
C3 C2 C8 124.7(3) . .
C1 C2 C8 118.3(3) . .
C2 C3 C4 119.1(3) . .
C5 C4 C3 120.0(3) . .
C5 C4 C7 118.6(3) . .
C3 C4 C7 121.4(3) . .
N1 C5 C4 120.9(3) . .
N1 C5 C6 118.2(3) . .
C4 C5 C6 120.9(3) . .
O1 C6 N2 120.6(3) . .
O1 C6 C5 120.0(3) . .
N2 C6 C5 119.4(3) . .
O2 C7 N3 122.3(3) . .
O2 C7 C4 123.5(3) . .
N3 C7 C4 114.3(3) . .
C9 C8 C2 115.9(3) . .
N4 C10 C11 124.8(3) . .
C12 C11 C10 117.1(3) . .
C12 C11 C17 123.0(3) . .
C10 C11 C17 119.8(3) . .
C11 C12 C13 119.9(3) . .
C14 C13 C12 117.6(2) . .
C14 C13 C16 119.4(2) . .
C12 C13 C16 123.0(2) . .
N4 C14 C13 123.9(2) . .
N4 C14 C15 116.9(2) . .
C13 C14 C15 119.2(2) . .
O3 C15 N5 122.2(3) . .
O3 C15 C14 122.0(2) . .
N5 C15 C14 115.9(2) . .
O4 C16 N6 119.0(2) . .
O4 C16 C13 121.1(3) . .
N6 C16 C13 119.9(2) . .
C11 C17 C18 112.6(3) . .

loop_
_geom_bond_atom_site_label_1
_geom_bond_atom_site_label_2
_geom_bond_distance
_geom_bond_site_symmetry_2
Cd1 OW1 2.300(2) .
Cd1 N6 2.370(2) 1_655
Cd1 O1 2.373(2) .
Cd1 O3 2.3996(19) .
Cd1 N1 2.451(3) .
Cd1 O1 2.503(2) 2_887
Cd1 N4 2.525(2) .
O1 C6 1.296(4) .
O1 Cd1 2.503(2) 2_887
O2 C7 1.251(4) .
O3 C15 1.273(3) .
O4 C16 1.271(3) .
N1 C1 1.330(4) .
N1 C5 1.358(4) .
N2 C6 1.316(4) .
N2 N3 1.391(4) .
N3 C7 1.344(5) .
N4 C10 1.327(4) .
N4 C14 1.346(3) .
N5 C15 1.328(4) .
N5 N6 1.390(3) .
N6 C16 1.331(4) .
N6 Cd1 2.370(2) 1_455
C1 C2 1.398(4) .
C2 C3 1.379(5) .
C2 C8 1.516(5) .
C3 C4 1.401(5) .
C4 C5 1.397(4) .
C4 C7 1.471(4) .
C5 C6 1.465(4) .
C8 C9 1.507(5) .
C10 C11 1.411(4) .
C11 C12 1.376(4) .
C11 C17 1.514(4) .
C12 C13 1.405(4) .
C13 C14 1.395(3) .
C13 C16 1.465(4) .
C14 C15 1.464(4) .
C17 C18 1.514(5) .

loop_
_geom_hbond_atom_site_label_D
_geom_hbond_atom_site_label_H
_geom_hbond_atom_site_label_A
_geom_hbond_distance_DH
_geom_hbond_distance_HA
_geom_hbond_distance_DA
_geom_hbond_angle_DHA
_geom_hbond_site_symmetry_A
N3 H3A O2 0.86 1.97 2.833(4) 178.5 2_998
